data_7223010
loop_
_publ_author_name
'Ye, Run-Ping'
'Zhang, Xin'
'Zhai, Ji-Quan'
'Qin, Ye-Yan'
'Zhang, Lei'
'Yao, Yuan-Gen'
'Zhang, Jian'

_publ_section_title
;
 N-donor ligands enhancing luminescence properties of seven Zn/Cd(ii) MOFs
 based on a large rigid \p-conjugated carboxylate ligand
;
_journal_issue 47
_journal_name_full CrystEngComm
_journal_page_first 9155
_journal_paper_doi 10.1039/C5CE01884F
_journal_volume 17
_journal_year 2015
_chemical_formula_moiety 'C16 H11 N O6 Zn, H2 O'
_chemical_formula_sum 'C16 H13 N O7 Zn'
_chemical_formula_weight 396.66
_chemical_name_systematic
; 
 ? 
;
_space_group_IT_number 2
_symmetry_cell_setting triclinic
_symmetry_space_group_name_Hall '-P 1'
_symmetry_space_group_name_H-M 'P -1'
_atom_sites_solution_hydrogens geom
_atom_sites_solution_primary direct
_atom_sites_solution_secondary difmap
_audit_creation_method SHELXL-97
_audit_update_record
;
2015-10-21 deposited with the CCDC.
2015-10-23 downloaded from the CCDC.
;
_cell_angle_alpha 97.916(4)
_cell_angle_beta 95.921(6)
_cell_angle_gamma 113.064(5)
_cell_formula_units_Z 2
_cell_length_a 7.8996(5)
_cell_length_b 9.7188(4)
_cell_length_c 10.8839(7)
_cell_measurement_reflns_used 2165
_cell_measurement_temperature 293(2)
_cell_measurement_theta_max 27.5380
_cell_measurement_theta_min 2.7160
_cell_volume 750.09(8)
_computing_cell_refinement 'Bruker FRAMBO'
_computing_data_collection 'Bruker FRAMBO'
_computing_data_reduction 'Bruker SAINT'
_computing_molecular_graphics 'Bruker SHELXTL'
_computing_publication_material 'Bruker SHELXTL'
_computing_structure_refinement 'SHELXL-97 (Sheldrick, 1997)'
_computing_structure_solution 'SHELXS-97 (Sheldrick, 1990)'
_diffrn_ambient_temperature 293(2)
_diffrn_measured_fraction_theta_full 0.999
_diffrn_measured_fraction_theta_max 0.999
_diffrn_measurement_device_type 'multiwire proportional'
_diffrn_measurement_method 'phi and omega scans'
_diffrn_radiation_monochromator graphite
_diffrn_radiation_source 'fine-focus sealed tube'
_diffrn_radiation_type MoK\a
_diffrn_radiation_wavelength 0.71073
_diffrn_reflns_av_R_equivalents 0.0288
_diffrn_reflns_av_sigmaI/netI 0.0478
_diffrn_reflns_limit_h_max 9
_diffrn_reflns_limit_h_min -9
_diffrn_reflns_limit_k_max 11
_diffrn_reflns_limit_k_min -11
_diffrn_reflns_limit_l_max 11
_diffrn_reflns_limit_l_min -12
_diffrn_reflns_number 4875
_diffrn_reflns_theta_full 25.00
_diffrn_reflns_theta_max 25.00
_diffrn_reflns_theta_min 2.71
_diffrn_standards_decay_% none
_diffrn_standards_interval_count none
_diffrn_standards_interval_time 0
_diffrn_standards_number none
_exptl_absorpt_coefficient_mu 1.680
_exptl_absorpt_correction_T_max 0.727
_exptl_absorpt_correction_T_min 0.509
_exptl_absorpt_correction_type multi-scan
_exptl_absorpt_process_details crystalclear
_exptl_crystal_colour colourless
_exptl_crystal_density_diffrn 1.756
_exptl_crystal_density_method 'not measured'
_exptl_crystal_description piece
_exptl_crystal_F_000 404.0
_exptl_crystal_size_max 0.58
_exptl_crystal_size_mid 0.34
_exptl_crystal_size_min 0.19
_refine_diff_density_max 0.405
_refine_diff_density_min -0.331
_refine_diff_density_rms 0.066
_refine_ls_extinction_method none
_refine_ls_goodness_of_fit_ref 1.051
_refine_ls_hydrogen_treatment mixed
_refine_ls_matrix_type full
_refine_ls_number_parameters 230
_refine_ls_number_reflns 2643
_refine_ls_number_restraints 0
_refine_ls_restrained_S_all 1.051
_refine_ls_R_factor_all 0.0435
_refine_ls_R_factor_gt 0.0348
_refine_ls_shift/su_max 0.000
_refine_ls_shift/su_mean 0.000
_refine_ls_structure_factor_coef Fsqd
_refine_ls_weighting_details 'calc w=1/[\s^2^(Fo^2^)+(0.0307P)^2^+0.3336P] where P=(Fo^2^+2Fc^2^)/3'
_refine_ls_weighting_scheme calc
_refine_ls_wR_factor_gt 0.0757
_refine_ls_wR_factor_ref 0.0812
_reflns_number_gt 2285
_reflns_number_total 2643
_reflns_threshold_expression >2sigma(I)
_cod_data_source_file c5ce01884f2.cif
_cod_data_source_block Compound-1
_cod_depositor_comments
;
The following automatic conversions were performed:

'_symmetry_cell_setting' value 'Triclinic' changed to 'triclinic'
according to
/usr/data/users/saulius/crontab/automatic-downloads/rss-feeds/RSC/lib/dictionaries/cif_core.dic
dictionary named 'cif_core.dic' version 2.4.2 from 2011-04-26.

Automatic conversion script
Id: cif_fix_values 3271 2015-04-21 07:52:19Z andrius 

 Adding full bibliography for 7223010--7223016.cif.
;
_cod_original_cell_volume 750.09(7)
_cod_original_sg_symbol_H-M P-1
_cod_database_code 7223010

loop_
_symmetry_equiv_pos_as_xyz
'x, y, z'
'-x, -y, -z'

loop_
_atom_site_label
_atom_site_type_symbol
_atom_site_fract_x
_atom_site_fract_y
_atom_site_fract_z
_atom_site_U_iso_or_equiv
_atom_site_adp_type
_atom_site_occupancy
_atom_site_symmetry_multiplicity
_atom_site_calc_flag
_atom_site_refinement_flags
Zn1 Zn 0.33176(5) 0.10641(3) 0.97666(3) 0.02935(14) Uani 1 1 d .
O1 O 0.2089(3) -0.1073(2) 0.8918(2) 0.0364(5) Uani 1 1 d .
O1W O 0.2892(3) 0.1116(2) 1.1537(2) 0.0429(6) Uani 1 1 d .
H1WA H 0.3806 0.1052 1.2013 0.064 Uiso 1 1 d R
H1WB H 0.1863 0.0354 1.1580 0.064 Uiso 1 1 d R
O2 O 0.3965(3) -0.1697(2) 1.0174(2) 0.0317(5) Uani 1 1 d .
O3 O 0.3162(3) -0.7088(2) 0.9356(2) 0.0473(6) Uani 1 1 d .
O4 O 0.0434(3) -0.8879(2) 0.8559(3) 0.0586(8) Uani 1 1 d .
O5 O -0.3830(4) -0.8370(3) 0.5784(3) 0.0683(9) Uani 1 1 d .
N1 N -0.3358(3) -0.6051(2) 0.6964(2) 0.0244(5) Uani 1 1 d .
C1 C 0.2561(4) -0.2044(3) 0.9344(3) 0.0249(6) Uani 1 1 d .
C2 C 0.1348(4) -0.3686(3) 0.8833(3) 0.0198(6) Uani 1 1 d .
C3 C 0.1984(4) -0.4786(3) 0.9066(3) 0.0222(6) Uani 1 1 d .
H3 H 0.3161 -0.4506 0.9536 0.027 Uiso 1 1 calc R
C4 C 0.0831(4) -0.6318(3) 0.8584(3) 0.0215(6) Uani 1 1 d .
C5 C 0.1488(4) -0.7514(3) 0.8839(3) 0.0297(7) Uani 1 1 d .
C6 C -0.0920(4) -0.6735(3) 0.7896(3) 0.0226(6) Uani 1 1 d .
H6 H -0.1683 -0.7761 0.7589 0.027 Uiso 1 1 calc R
C7 C -0.1558(4) -0.5631(3) 0.7655(3) 0.0209(6) Uani 1 1 d .
C8 C -0.0403(4) -0.4103(3) 0.8124(3) 0.0221(6) Uani 1 1 d .
H8 H -0.0806 -0.3355 0.7963 0.026 Uiso 1 1 calc R
C9 C -0.4341(4) -0.5043(3) 0.7062(3) 0.0283(7) Uani 1 1 d .
H9A H -0.3643 -0.4090 0.6807 0.034 Uiso 1 1 calc R
H9B H -0.4558 -0.4826 0.7914 0.034 Uiso 1 1 calc R
C10 C -0.4363(4) -0.7372(3) 0.6110(3) 0.0346(8) Uani 1 1 d .
C11 C -0.6143(4) -0.7328(3) 0.5629(3) 0.0314(7) Uani 1 1 d .
C12 C -0.6139(4) -0.5954(3) 0.6172(3) 0.0286(7) Uani 1 1 d .
C13 C -0.7648(4) -0.5619(4) 0.5841(3) 0.0400(8) Uani 1 1 d .
H13 H -0.7655 -0.4692 0.6189 0.048 Uiso 1 1 calc R
C14 C -0.9151(5) -0.6700(4) 0.4979(3) 0.0461(9) Uani 1 1 d .
H14 H -1.0185 -0.6497 0.4752 0.055 Uiso 1 1 calc R
C15 C -0.9148(5) -0.8077(4) 0.4449(4) 0.0482(10) Uani 1 1 d .
H15 H -1.0180 -0.8785 0.3874 0.058 Uiso 1 1 calc R
C16 C -0.7640(5) -0.8412(4) 0.4759(3) 0.0443(9) Uani 1 1 d .
H16 H -0.7624 -0.9331 0.4399 0.053 Uiso 1 1 calc R
O2W O -0.4209(5) -0.8729(4) 0.3139(3) 0.0792(9) Uani 1 1 d G
H2WA H -0.4254 -0.8883 0.3888 0.119 Uiso 1 1 d G
H2WB H -0.3678 -0.9236 0.2770 0.119 Uiso 1 1 d G

loop_
_atom_site_aniso_label
_atom_site_aniso_U_11
_atom_site_aniso_U_22
_atom_site_aniso_U_33
_atom_site_aniso_U_23
_atom_site_aniso_U_13
_atom_site_aniso_U_12
Zn1 0.0250(2) 0.01460(19) 0.0442(3) 0.00227(15) -0.00846(16) 0.00826(15)
O1 0.0355(12) 0.0154(10) 0.0503(14) 0.0019(9) -0.0173(10) 0.0097(9)
O1W 0.0359(13) 0.0349(13) 0.0489(15) 0.0048(11) 0.0017(11) 0.0077(11)
O2 0.0203(11) 0.0235(11) 0.0427(13) 0.0007(9) -0.0094(10) 0.0055(9)
O3 0.0360(14) 0.0281(12) 0.0781(19) 0.0127(11) -0.0132(12) 0.0183(11)
O4 0.0397(15) 0.0188(12) 0.117(3) 0.0184(13) 0.0017(15) 0.0125(11)
O5 0.0644(18) 0.0425(15) 0.086(2) -0.0316(14) -0.0427(15) 0.0373(14)
N1 0.0206(12) 0.0191(12) 0.0314(14) 0.0005(10) -0.0056(10) 0.0099(10)
C1 0.0231(16) 0.0187(14) 0.0315(17) 0.0040(12) 0.0015(13) 0.0082(12)
C2 0.0206(14) 0.0171(14) 0.0225(15) 0.0036(11) 0.0027(12) 0.0089(11)
C3 0.0228(15) 0.0234(15) 0.0228(16) 0.0063(12) 0.0015(12) 0.0119(12)
C4 0.0246(15) 0.0170(14) 0.0276(16) 0.0087(12) 0.0068(13) 0.0115(12)
C5 0.0309(17) 0.0267(17) 0.0380(19) 0.0122(13) 0.0050(14) 0.0170(14)
C6 0.0241(15) 0.0145(13) 0.0269(16) 0.0035(11) 0.0025(12) 0.0063(11)
C7 0.0210(15) 0.0191(14) 0.0218(15) 0.0040(11) 0.0000(12) 0.0084(11)
C8 0.0254(15) 0.0192(14) 0.0243(16) 0.0038(11) 0.0018(12) 0.0127(12)
C9 0.0291(17) 0.0275(16) 0.0309(18) 0.0027(13) -0.0022(13) 0.0172(13)
C10 0.0315(18) 0.0252(16) 0.039(2) -0.0019(14) -0.0112(14) 0.0103(14)
C11 0.0242(16) 0.0255(16) 0.0380(19) 0.0079(13) -0.0046(14) 0.0052(13)
C12 0.0234(16) 0.0366(17) 0.0271(17) 0.0119(13) 0.0024(13) 0.0123(13)
C13 0.0322(18) 0.057(2) 0.038(2) 0.0081(17) 0.0033(16) 0.0266(17)
C14 0.0239(18) 0.074(3) 0.042(2) 0.0180(19) 0.0020(16) 0.0211(18)
C15 0.0241(18) 0.054(2) 0.049(2) 0.0143(18) -0.0123(16) 0.0003(17)
C16 0.035(2) 0.0337(18) 0.048(2) 0.0048(16) -0.0149(16) 0.0043(15)
O2W 0.066(2) 0.124(3) 0.055(2) 0.033(2) 0.0087(17) 0.0430(19)

loop_
_atom_type_symbol
_atom_type_description
_atom_type_scat_dispersion_real
_atom_type_scat_dispersion_imag
_atom_type_scat_source
C C 0.0033 0.0016 'International Tables Vol C Tables 4.2.6.8 and 6.1.1.4'
H H 0.0000 0.0000 'International Tables Vol C Tables 4.2.6.8 and 6.1.1.4'
N N 0.0061 0.0033 'International Tables Vol C Tables 4.2.6.8 and 6.1.1.4'
O O 0.0106 0.0060 'International Tables Vol C Tables 4.2.6.8 and 6.1.1.4'
Zn Zn 0.2839 1.4301 'International Tables Vol C Tables 4.2.6.8 and 6.1.1.4'

loop_
_geom_angle_atom_site_label_1
_geom_angle_atom_site_label_2
_geom_angle_atom_site_label_3
_geom_angle
_geom_angle_site_symmetry_1
_geom_angle_site_symmetry_3
O1 Zn1 O3 132.31(9) . 1_565
O1 Zn1 O2 107.02(8) . 2_657
O3 Zn1 O2 98.14(9) 1_565 2_657
O1 Zn1 O1W 106.36(9) . .
O3 Zn1 O1W 104.25(10) 1_565 .
O2 Zn1 O1W 106.46(9) 2_657 .
O1 Zn1 C5 107.76(9) . 1_565
O3 Zn1 C5 28.17(9) 1_565 1_565
O2 Zn1 C5 123.57(9) 2_657 1_565
O1W Zn1 C5 104.55(10) . 1_565
C1 O1 Zn1 119.24(18) . .
Zn1 O1W H1WA 110.9 . .
Zn1 O1W H1WB 110.4 . .
H1WA O1W H1WB 108.0 . .
C1 O2 Zn1 136.7(2) . 2_657
C5 O3 Zn1 104.75(18) . 1_545
C10 N1 C7 125.8(2) . .
C10 N1 C9 111.9(2) . .
C7 N1 C9 122.3(2) . .
O2 C1 O1 123.7(2) . .
O2 C1 C2 119.0(2) . .
O1 C1 C2 117.3(2) . .
C8 C2 C3 120.5(2) . .
C8 C2 C1 119.8(2) . .
C3 C2 C1 119.6(2) . .
C2 C3 C4 119.0(3) . .
C2 C3 H3 120.5 . .
C4 C3 H3 120.5 . .
C6 C4 C3 120.5(2) . .
C6 C4 C5 119.9(2) . .
C3 C4 C5 119.5(3) . .
O4 C5 O3 120.5(3) . .
O4 C5 C4 121.4(3) . .
O3 C5 C4 118.1(2) . .
O4 C5 Zn1 73.89(17) . 1_545
O3 C5 Zn1 47.08(14) . 1_545
C4 C5 Zn1 163.4(2) . 1_545
C4 C6 C7 120.6(2) . .
C4 C6 H6 119.7 . .
C7 C6 H6 119.7 . .
C8 C7 C6 118.9(2) . .
C8 C7 N1 120.2(2) . .
C6 C7 N1 120.9(2) . .
C2 C8 C7 120.4(2) . .
C2 C8 H8 119.8 . .
C7 C8 H8 119.8 . .
N1 C9 C12 102.9(2) . .
N1 C9 H9A 111.2 . .
C12 C9 H9A 111.2 . .
N1 C9 H9B 111.2 . .
C12 C9 H9B 111.2 . .
H9A C9 H9B 109.1 . .
O5 C10 N1 125.7(3) . .
O5 C10 C11 127.1(3) . .
N1 C10 C11 107.1(2) . .
C12 C11 C16 122.1(3) . .
C12 C11 C10 108.9(3) . .
C16 C11 C10 129.0(3) . .
C13 C12 C11 120.0(3) . .
C13 C12 C9 130.8(3) . .
C11 C12 C9 109.2(3) . .
C12 C13 C14 118.2(3) . .
C12 C13 H13 120.9 . .
C14 C13 H13 120.9 . .
C15 C14 C13 121.4(3) . .
C15 C14 H14 119.3 . .
C13 C14 H14 119.3 . .
C16 C15 C14 120.8(3) . .
C16 C15 H15 119.6 . .
C14 C15 H15 119.6 . .
C15 C16 C11 117.5(3) . .
C15 C16 H16 121.2 . .
C11 C16 H16 121.2 . .
H2WA O2W H2WB 109.5 . .

loop_
_geom_bond_atom_site_label_1
_geom_bond_atom_site_label_2
_geom_bond_distance
_geom_bond_site_symmetry_2
Zn1 O1 1.9537(19) .
Zn1 O3 1.955(2) 1_565
Zn1 O2 1.979(2) 2_657
Zn1 O1W 1.987(2) .
Zn1 C5 2.582(3) 1_565
O1 C1 1.266(3) .
O1W H1WA 0.8708 .
O1W H1WB 0.8702 .
O2 C1 1.255(3) .
O2 Zn1 1.979(2) 2_657
O3 C5 1.261(4) .
O3 Zn1 1.955(2) 1_545
O4 C5 1.232(3) .
O5 C10 1.226(4) .
N1 C10 1.364(4) .
N1 C7 1.412(3) .
N1 C9 1.470(3) .
C1 C2 1.491(4) .
C2 C8 1.388(4) .
C2 C3 1.389(4) .
C3 C4 1.394(4) .
C3 H3 0.9300 .
C4 C6 1.379(4) .
C4 C5 1.493(4) .
C5 Zn1 2.582(3) 1_545
C6 C7 1.395(4) .
C6 H6 0.9300 .
C7 C8 1.390(4) .
C8 H8 0.9300 .
C9 C12 1.494(4) .
C9 H9A 0.9700 .
C9 H9B 0.9700 .
C10 C11 1.467(4) .
C11 C12 1.382(4) .
C11 C16 1.387(4) .
C12 C13 1.380(4) .
C13 C14 1.384(5) .
C13 H13 0.9300 .
C14 C15 1.383(5) .
C14 H14 0.9300 .
C15 C16 1.375(5) .
C15 H15 0.9300 .
C16 H16 0.9300 .
O2W H2WA 0.8501 .
O2W H2WB 0.8503 .

loop_
_geom_torsion_atom_site_label_1
_geom_torsion_atom_site_label_2
_geom_torsion_atom_site_label_3
_geom_torsion_atom_site_label_4
_geom_torsion
_geom_torsion_site_symmetry_1
_geom_torsion_site_symmetry_4
O3 Zn1 O1 C1 174.4(2) 1_565 .
O2 Zn1 O1 C1 55.7(2) 2_657 .
O1W Zn1 O1 C1 -57.7(2) . .
C5 Zn1 O1 C1 -169.4(2) 1_565 .
Zn1 O2 C1 O1 -82.1(4) 2_657 .
Zn1 O2 C1 C2 98.8(3) 2_657 .
Zn1 O1 C1 O2 -10.8(4) . .
Zn1 O1 C1 C2 168.24(18) . .
O2 C1 C2 C8 166.4(3) . .
O1 C1 C2 C8 -12.7(4) . .
O2 C1 C2 C3 -13.9(4) . .
O1 C1 C2 C3 167.0(3) . .
C8 C2 C3 C4 -0.4(4) . .
C1 C2 C3 C4 179.8(2) . .
C2 C3 C4 C6 -0.5(4) . .
C2 C3 C4 C5 -179.4(3) . .
Zn1 O3 C5 O4 -8.9(4) 1_545 .
Zn1 O3 C5 C4 170.8(2) 1_545 .
C6 C4 C5 O4 -7.6(5) . .
C3 C4 C5 O4 171.3(3) . .
C6 C4 C5 O3 172.7(3) . .
C3 C4 C5 O3 -8.4(4) . .
C6 C4 C5 Zn1 -163.2(6) . 1_545
C3 C4 C5 Zn1 15.7(9) . 1_545
C3 C4 C6 C7 0.9(4) . .
C5 C4 C6 C7 179.7(3) . .
C4 C6 C7 C8 -0.2(4) . .
C4 C6 C7 N1 -179.2(3) . .
C10 N1 C7 C8 156.3(3) . .
C9 N1 C7 C8 -21.2(4) . .
C10 N1 C7 C6 -24.8(4) . .
C9 N1 C7 C6 157.7(3) . .
C3 C2 C8 C7 1.1(4) . .
C1 C2 C8 C7 -179.2(2) . .
C6 C7 C8 C2 -0.7(4) . .
N1 C7 C8 C2 178.3(3) . .
C10 N1 C9 C12 1.8(3) . .
C7 N1 C9 C12 179.6(2) . .
C7 N1 C10 O5 -2.6(5) . .
C9 N1 C10 O5 175.1(4) . .
C7 N1 C10 C11 179.8(3) . .
C9 N1 C10 C11 -2.4(3) . .
O5 C10 C11 C12 -175.4(4) . .
N1 C10 C11 C12 2.2(4) . .
O5 C10 C11 C16 3.4(6) . .
N1 C10 C11 C16 -179.0(3) . .
C16 C11 C12 C13 -0.7(5) . .
C10 C11 C12 C13 178.2(3) . .
C16 C11 C12 C9 -180.0(3) . .
C10 C11 C12 C9 -1.1(4) . .
N1 C9 C12 C13 -179.5(3) . .
N1 C9 C12 C11 -0.3(3) . .
C11 C12 C13 C14 1.1(5) . .
C9 C12 C13 C14 -179.9(3) . .
C12 C13 C14 C15 -0.6(5) . .
C13 C14 C15 C16 -0.3(6) . .
C14 C15 C16 C11 0.7(5) . .
C12 C11 C16 C15 -0.2(5) . .
C10 C11 C16 C15 -178.8(3) . .
